data_4069412
loop_
_publ_author_name
'Peganova, Tat&#x2019;yana A.'
'Valyaeva, Anna V.'
'Kalsin, Alexander M.'
'Petrovskii, Pavel V.'
'Borissova, Alexandra O.'
'Lyssenko, Konstantin A.'
'Ustynyuk, Nikolai A.'

_publ_section_title
;
 Synthesis of Aminoiminophosphoranate Complexes of Palladium and Platinum
 and X-ray Diffractional Investigation of the Weak
 C&#x2212;H&#x00B7;&#x00B7;&#x00B7;Pd Interactions Affecting the Geometry
 of the PdNPN Metallacycles
;
_journal_issue 10
_journal_name_full Organometallics
_journal_page_first 3021
_journal_paper_doi 10.1021/om900185r
_journal_volume 28
_journal_year 2009
_chemical_formula_moiety 'C48 H47 Cl N2 P2 Pd'
_chemical_formula_sum 'C48 H47 Cl N2 P2 Pd'
_chemical_formula_weight 855.67
_chemical_name_systematic
; 
 ? 
;
_space_group_IT_number 2
_symmetry_cell_setting triclinic
_symmetry_space_group_name_Hall '-P 1'
_symmetry_space_group_name_H-M 'P -1'
_atom_sites_solution_hydrogens geom
_atom_sites_solution_primary direct
_atom_sites_solution_secondary difmap
_audit_creation_method SHELXL-97
_cell_angle_alpha 94.734(6)
_cell_angle_beta 94.295(7)
_cell_angle_gamma 114.159(6)
_cell_formula_units_Z 2
_cell_length_a 10.314(4)
_cell_length_b 12.219(4)
_cell_length_c 18.221(7)
_cell_measurement_reflns_used 999
_cell_measurement_temperature 120(2)
_cell_measurement_theta_max 29
_cell_measurement_theta_min 3
_cell_volume 2073.1(13)
_computing_cell_refinement 'SAINTPlus (Bruker, 1998a)'
_computing_data_collection 'SMART (Bruker, 1998b)'
_computing_data_reduction 'SAINTPlus (Bruker, 1998a)'
_computing_molecular_graphics 'SHELXTL ver. 5.1 (Sheldrick, 1998b)'
_computing_publication_material 'SHELXTL ver. 5.1 (Sheldrick, 1998b)'
_computing_structure_refinement 'SHELXTL ver. 5.1 (Sheldrick, 1998b)'
_computing_structure_solution 'SHELXTL ver. 5.1 (Sheldrick, 1998b)'
_diffrn_ambient_temperature 120(2)
_diffrn_measured_fraction_theta_full 0.988
_diffrn_measured_fraction_theta_max 0.988
_diffrn_measurement_device_type 'Bruker SMART 1000 CCD area detector'
_diffrn_measurement_method 'phi and omega scans'
_diffrn_radiation_monochromator graphite
_diffrn_radiation_source 'fine-focus sealed tube'
_diffrn_radiation_type MoK\a
_diffrn_radiation_wavelength 0.71073
_diffrn_reflns_av_R_equivalents 0.0246
_diffrn_reflns_av_sigmaI/netI 0.0343
_diffrn_reflns_limit_h_max 13
_diffrn_reflns_limit_h_min -14
_diffrn_reflns_limit_k_max 16
_diffrn_reflns_limit_k_min -16
_diffrn_reflns_limit_l_max 24
_diffrn_reflns_limit_l_min -24
_diffrn_reflns_number 22931
_diffrn_reflns_theta_full 29.00
_diffrn_reflns_theta_max 29.00
_diffrn_reflns_theta_min 1.13
_exptl_absorpt_coefficient_mu 0.625
_exptl_absorpt_correction_T_max 0.885
_exptl_absorpt_correction_T_min 0.835
_exptl_absorpt_correction_type multi-scan
_exptl_absorpt_process_details 'SADABS (Sheldrick, 1998a)'
_exptl_crystal_colour black
_exptl_crystal_density_diffrn 1.371
_exptl_crystal_density_method 'not measured'
_exptl_crystal_description prism
_exptl_crystal_F_000 884
_exptl_crystal_size_max 0.30
_exptl_crystal_size_mid 0.20
_exptl_crystal_size_min 0.20
_refine_diff_density_max 0.776
_refine_diff_density_min -0.464
_refine_diff_density_rms 0.098
_refine_ls_extinction_method none
_refine_ls_goodness_of_fit_ref 1.080
_refine_ls_hydrogen_treatment constr
_refine_ls_matrix_type full
_refine_ls_number_parameters 487
_refine_ls_number_reflns 10876
_refine_ls_number_restraints 0
_refine_ls_restrained_S_all 1.080
_refine_ls_R_factor_all 0.0558
_refine_ls_R_factor_gt 0.0423
_refine_ls_shift/su_max 0.005
_refine_ls_shift/su_mean 0.000
_refine_ls_structure_factor_coef Fsqd
_refine_ls_weighting_details 'calc w=1/[\s^2^(Fo^2^)+(0.0400P)^2^+2.1000P] where P=(Fo^2^+2Fc^2^)/3'
_refine_ls_weighting_scheme calc
_refine_ls_wR_factor_gt 0.0975
_refine_ls_wR_factor_ref 0.1035
_reflns_number_gt 8564
_reflns_number_total 10876
_reflns_threshold_expression I>2\s(I)
_cod_data_source_file om900185r_si_001.cif
_cod_data_source_block pdpph
_cod_depositor_comments
;
The following automatic conversions were performed:

'_symmetry_cell_setting' value 'Triclinic' changed to 'triclinic'
according to /home/saulius/struct/CIF-dictionaries/cif_core.dic
dictionary named 'cif_core.dic' version 2.4.2 from 2011-04-26.

Automatic conversion script
Id: cif_fix_values 1715 2011-07-08 13:25:40Z adriana 
;
_cod_original_cell_volume 2073.0(13)
_cod_database_code 4069412

loop_
_symmetry_equiv_pos_as_xyz
'x, y, z'
'-x, -y, -z'

loop_
_atom_site_label
_atom_site_type_symbol
_atom_site_fract_x
_atom_site_fract_y
_atom_site_fract_z
_atom_site_U_iso_or_equiv
_atom_site_adp_type
_atom_site_occupancy
_atom_site_symmetry_multiplicity
_atom_site_calc_flag
_atom_site_refinement_flags
Pd1 Pd 0.03003(2) 0.537996(17) 0.257998(11) 0.02793(6) Uani 1 1 d .
Cl1 Cl -0.09872(7) 0.65410(5) 0.25219(4) 0.03198(13) Uani 1 1 d .
P1 P 0.00658(7) 0.32019(6) 0.19347(4) 0.02758(14) Uani 1 1 d .
N1 N 0.1241(2) 0.41870(18) 0.25809(12) 0.0296(4) Uani 1 1 d .
C1 C 0.0666(3) 0.3321(2) 0.10225(15) 0.0312(5) Uani 1 1 d .
P2 P 0.20703(7) 0.71288(6) 0.31018(4) 0.02779(14) Uani 1 1 d .
N2 N -0.1201(2) 0.36697(17) 0.20069(12) 0.0260(4) Uani 1 1 d .
C2 C 0.0404(3) 0.2342(3) 0.04898(16) 0.0358(6) Uani 1 1 d .
H2A H -0.0023 0.1541 0.0614 0.043 Uiso 1 1 calc R
C3 C 0.0766(3) 0.2540(3) -0.02203(17) 0.0414(7) Uani 1 1 d .
H3A H 0.0592 0.1871 -0.0579 0.050 Uiso 1 1 calc R
C4 C 0.1376(3) 0.3699(3) -0.04116(18) 0.0444(7) Uani 1 1 d .
H4A H 0.1607 0.3826 -0.0902 0.053 Uiso 1 1 calc R
C5 C 0.1649(3) 0.4675(3) 0.01140(18) 0.0445(7) Uani 1 1 d .
H5A H 0.2072 0.5474 -0.0014 0.053 Uiso 1 1 calc R
C6 C 0.1307(3) 0.4487(3) 0.08260(17) 0.0384(6) Uani 1 1 d .
H6A H 0.1510 0.5162 0.1186 0.046 Uiso 1 1 calc R
C7 C -0.0413(3) 0.1678(2) 0.21451(15) 0.0309(5) Uani 1 1 d .
C8 C -0.1631(3) 0.1167(3) 0.24995(17) 0.0371(6) Uani 1 1 d .
H8A H -0.2207 0.1594 0.2583 0.045 Uiso 1 1 calc R
C9 C -0.2009(3) 0.0032(3) 0.27321(19) 0.0438(7) Uani 1 1 d .
H9A H -0.2847 -0.0320 0.2970 0.053 Uiso 1 1 calc R
C10 C -0.1159(4) -0.0583(3) 0.26159(18) 0.0432(7) Uani 1 1 d .
H10A H -0.1415 -0.1357 0.2776 0.052 Uiso 1 1 calc R
C11 C 0.0054(3) -0.0080(3) 0.22701(17) 0.0403(6) Uani 1 1 d .
H11A H 0.0635 -0.0505 0.2195 0.048 Uiso 1 1 calc R
C12 C 0.0431(3) 0.1049(2) 0.20310(16) 0.0350(6) Uani 1 1 d .
H12A H 0.1266 0.1392 0.1789 0.042 Uiso 1 1 calc R
C13 C 0.2391(3) 0.4055(2) 0.29516(15) 0.0300(5) Uani 1 1 d .
C14 C 0.3311(3) 0.3722(2) 0.25652(15) 0.0333(6) Uani 1 1 d .
H14A H 0.3182 0.3610 0.2038 0.040 Uiso 1 1 calc R
C15 C 0.4426(3) 0.3553(3) 0.29486(16) 0.0345(6) Uani 1 1 d .
H15A H 0.5032 0.3307 0.2676 0.041 Uiso 1 1 calc R
C16 C 0.4668(3) 0.3734(2) 0.37144(15) 0.0326(5) Uani 1 1 d .
C17 C 0.3751(3) 0.4084(2) 0.40976(15) 0.0336(6) Uani 1 1 d .
H17A H 0.3897 0.4219 0.4624 0.040 Uiso 1 1 calc R
C18 C 0.2626(3) 0.4239(2) 0.37214(15) 0.0326(5) Uani 1 1 d .
H18A H 0.2011 0.4473 0.3994 0.039 Uiso 1 1 calc R
C19 C 0.5896(3) 0.3567(3) 0.41278(16) 0.0366(6) Uani 1 1 d .
H19A H 0.5815 0.3673 0.4670 0.044 Uiso 1 1 calc R
C20 C 0.7341(4) 0.4512(4) 0.3995(2) 0.0628(11) Uani 1 1 d .
H20A H 0.7381 0.5321 0.4124 0.094 Uiso 1 1 calc R
H20B H 0.7473 0.4404 0.3471 0.094 Uiso 1 1 calc R
H20C H 0.8101 0.4420 0.4304 0.094 Uiso 1 1 calc R
C21 C 0.5796(4) 0.2289(3) 0.39307(19) 0.0537(9) Uani 1 1 d .
H21A H 0.6601 0.2209 0.4205 0.081 Uiso 1 1 calc R
H21B H 0.5829 0.2143 0.3397 0.081 Uiso 1 1 calc R
H21C H 0.4894 0.1696 0.4064 0.081 Uiso 1 1 calc R
C22 C -0.2399(3) 0.3284(2) 0.14518(14) 0.0281(5) Uani 1 1 d .
C23 C -0.3292(3) 0.3894(2) 0.14478(15) 0.0311(5) Uani 1 1 d .
H23A H -0.3100 0.4549 0.1821 0.037 Uiso 1 1 calc R
C24 C -0.4453(3) 0.3554(2) 0.09054(16) 0.0337(6) Uani 1 1 d .
H24A H -0.5034 0.3988 0.0917 0.040 Uiso 1 1 calc R
C25 C -0.4794(3) 0.2599(2) 0.03453(15) 0.0314(5) Uani 1 1 d .
C26 C -0.3947(3) 0.1956(2) 0.03702(15) 0.0313(5) Uani 1 1 d .
H26A H -0.4165 0.1282 0.0008 0.038 Uiso 1 1 calc R
C27 C -0.2794(3) 0.2280(2) 0.09118(15) 0.0309(5) Uani 1 1 d .
H27A H -0.2255 0.1809 0.0918 0.037 Uiso 1 1 calc R
C28 C -0.5989(3) 0.2313(3) -0.02846(17) 0.0388(6) Uani 1 1 d .
H28A H -0.6607 0.2716 -0.0121 0.047 Uiso 1 1 calc R
C29 C -0.5385(4) 0.2834(4) -0.0976(2) 0.0660(11) Uani 1 1 d .
H29A H -0.6170 0.2639 -0.1372 0.099 Uiso 1 1 calc R
H29B H -0.4734 0.2484 -0.1136 0.099 Uiso 1 1 calc R
H29C H -0.4861 0.3713 -0.0866 0.099 Uiso 1 1 calc R
C30 C -0.6938(4) 0.0969(3) -0.0469(2) 0.0587(10) Uani 1 1 d .
H30A H -0.7681 0.0843 -0.0876 0.088 Uiso 1 1 calc R
H30B H -0.7388 0.0653 -0.0031 0.088 Uiso 1 1 calc R
H30C H -0.6356 0.0543 -0.0619 0.088 Uiso 1 1 calc R
C31 C 0.1548(3) 0.7746(2) 0.39146(15) 0.0319(5) Uani 1 1 d .
C32 C 0.1580(3) 0.8896(3) 0.40012(19) 0.0444(7) Uani 1 1 d .
H32A H 0.1894 0.9412 0.3628 0.053 Uiso 1 1 calc R
C33 C 0.1147(4) 0.9289(3) 0.4640(2) 0.0564(9) Uani 1 1 d .
H33A H 0.1173 1.0078 0.4701 0.068 Uiso 1 1 calc R
C34 C 0.0682(4) 0.8543(4) 0.51824(19) 0.0549(9) Uani 1 1 d .
H34A H 0.0398 0.8821 0.5618 0.066 Uiso 1 1 calc R
C35 C 0.0630(4) 0.7389(4) 0.50915(19) 0.0512(8) Uani 1 1 d .
H35A H 0.0302 0.6872 0.5463 0.061 Uiso 1 1 calc R
C36 C 0.1056(3) 0.6989(3) 0.44578(17) 0.0421(7) Uani 1 1 d .
H36A H 0.1011 0.6194 0.4394 0.051 Uiso 1 1 calc R
C37 C 0.2618(3) 0.8251(2) 0.24537(15) 0.0306(5) Uani 1 1 d .
C38 C 0.3763(3) 0.9371(3) 0.26792(17) 0.0396(6) Uani 1 1 d .
H38A H 0.4218 0.9561 0.3175 0.047 Uiso 1 1 calc R
C39 C 0.4237(3) 1.0206(3) 0.21794(19) 0.0449(7) Uani 1 1 d .
H39A H 0.5003 1.0975 0.2338 0.054 Uiso 1 1 calc R
C40 C 0.3607(3) 0.9931(3) 0.14525(18) 0.0441(7) Uani 1 1 d .
H40A H 0.3933 1.0508 0.1113 0.053 Uiso 1 1 calc R
C41 C 0.2498(3) 0.8811(3) 0.12228(17) 0.0397(6) Uani 1 1 d .
H41A H 0.2077 0.8611 0.0720 0.048 Uiso 1 1 calc R
C42 C 0.1997(3) 0.7978(2) 0.17197(15) 0.0331(6) Uani 1 1 d .
H42A H 0.1223 0.7215 0.1558 0.040 Uiso 1 1 calc R
C43 C 0.3797(3) 0.7156(2) 0.34164(15) 0.0313(5) Uani 1 1 d .
C44 C 0.4454(3) 0.6697(2) 0.29044(16) 0.0340(6) Uani 1 1 d .
H44A H 0.3963 0.6335 0.2425 0.041 Uiso 1 1 calc R
C45 C 0.5815(3) 0.6770(3) 0.30937(19) 0.0407(7) Uani 1 1 d .
H45A H 0.6250 0.6449 0.2747 0.049 Uiso 1 1 calc R
C46 C 0.6538(3) 0.7310(3) 0.3786(2) 0.0457(7) Uani 1 1 d .
H46A H 0.7474 0.7364 0.3913 0.055 Uiso 1 1 calc R
C47 C 0.5910(3) 0.7769(3) 0.42927(18) 0.0451(7) Uani 1 1 d .
H47A H 0.6413 0.8136 0.4769 0.054 Uiso 1 1 calc R
C48 C 0.4537(3) 0.7700(3) 0.41110(17) 0.0384(6) Uani 1 1 d .
H48A H 0.4111 0.8025 0.4462 0.046 Uiso 1 1 calc R

loop_
_atom_site_aniso_label
_atom_site_aniso_U_11
_atom_site_aniso_U_22
_atom_site_aniso_U_33
_atom_site_aniso_U_23
_atom_site_aniso_U_13
_atom_site_aniso_U_12
Pd1 0.02559(10) 0.02599(10) 0.03390(11) 0.00392(7) 0.00345(7) 0.01246(7)
Cl1 0.0287(3) 0.0285(3) 0.0419(3) 0.0032(2) 0.0041(3) 0.0154(2)
P1 0.0252(3) 0.0251(3) 0.0340(3) 0.0043(2) 0.0025(3) 0.0121(3)
N1 0.0330(11) 0.0236(10) 0.0331(11) 0.0000(8) -0.0013(9) 0.0142(9)
C1 0.0233(12) 0.0368(13) 0.0355(14) 0.0058(11) 0.0029(10) 0.0144(11)
P2 0.0261(3) 0.0264(3) 0.0318(3) 0.0033(2) 0.0028(3) 0.0121(3)
N2 0.0249(10) 0.0209(9) 0.0375(12) 0.0082(8) 0.0058(9) 0.0136(8)
C2 0.0278(13) 0.0371(14) 0.0425(15) 0.0026(12) 0.0027(11) 0.0144(11)
C3 0.0313(14) 0.0501(17) 0.0417(16) -0.0020(13) 0.0032(12) 0.0175(13)
C4 0.0321(15) 0.064(2) 0.0391(16) 0.0136(14) 0.0071(12) 0.0207(15)
C5 0.0380(16) 0.0502(18) 0.0495(18) 0.0189(14) 0.0112(14) 0.0193(14)
C6 0.0369(15) 0.0368(14) 0.0438(16) 0.0080(12) 0.0075(12) 0.0168(12)
C7 0.0314(13) 0.0269(12) 0.0354(14) 0.0041(10) 0.0012(11) 0.0136(10)
C8 0.0375(15) 0.0335(14) 0.0470(16) 0.0092(12) 0.0103(12) 0.0198(12)
C9 0.0427(17) 0.0378(15) 0.0570(19) 0.0182(14) 0.0183(14) 0.0187(13)
C10 0.0524(18) 0.0305(14) 0.0510(18) 0.0127(12) 0.0066(14) 0.0199(13)
C11 0.0423(16) 0.0345(14) 0.0503(17) 0.0053(12) 0.0027(13) 0.0226(13)
C12 0.0311(14) 0.0322(13) 0.0445(16) 0.0059(11) 0.0046(11) 0.0158(11)
C13 0.0262(12) 0.0262(12) 0.0392(14) 0.0064(10) 0.0012(10) 0.0126(10)
C14 0.0327(14) 0.0374(14) 0.0330(14) 0.0037(11) 0.0023(11) 0.0182(12)
C15 0.0326(14) 0.0410(15) 0.0361(14) 0.0053(11) 0.0051(11) 0.0213(12)
C16 0.0305(13) 0.0317(13) 0.0374(14) 0.0057(11) 0.0017(11) 0.0148(11)
C17 0.0358(14) 0.0353(13) 0.0312(13) 0.0046(11) 0.0027(11) 0.0166(12)
C18 0.0299(13) 0.0322(13) 0.0381(14) 0.0050(11) 0.0067(11) 0.0149(11)
C19 0.0359(15) 0.0422(15) 0.0361(14) 0.0067(12) 0.0003(11) 0.0210(13)
C20 0.0361(18) 0.076(3) 0.080(3) 0.039(2) 0.0034(17) 0.0218(18)
C21 0.065(2) 0.060(2) 0.0491(19) -0.0044(15) -0.0110(16) 0.0443(19)
C22 0.0236(12) 0.0270(12) 0.0328(13) 0.0064(10) 0.0052(10) 0.0088(10)
C23 0.0287(13) 0.0288(12) 0.0378(14) 0.0034(10) 0.0056(11) 0.0139(11)
C24 0.0308(13) 0.0336(13) 0.0421(15) 0.0085(11) 0.0063(11) 0.0179(11)
C25 0.0266(12) 0.0297(12) 0.0373(14) 0.0079(10) 0.0053(10) 0.0102(10)
C26 0.0274(13) 0.0292(12) 0.0363(14) 0.0030(10) 0.0049(10) 0.0108(10)
C27 0.0273(13) 0.0276(12) 0.0388(14) 0.0044(10) 0.0048(10) 0.0123(10)
C28 0.0322(14) 0.0376(15) 0.0467(17) 0.0042(12) -0.0042(12) 0.0162(12)
C29 0.055(2) 0.081(3) 0.053(2) 0.027(2) -0.0085(18) 0.019(2)
C30 0.052(2) 0.0413(17) 0.069(2) 0.0061(16) -0.0228(18) 0.0106(15)
C31 0.0273(13) 0.0362(14) 0.0325(13) -0.0004(11) 0.0016(10) 0.0148(11)
C32 0.0446(17) 0.0401(16) 0.0511(18) 0.0009(13) 0.0066(14) 0.0209(14)
C33 0.058(2) 0.053(2) 0.064(2) -0.0117(17) 0.0057(18) 0.0328(18)
C34 0.050(2) 0.078(2) 0.0431(18) -0.0112(17) 0.0035(15) 0.0367(19)
C35 0.0479(19) 0.074(2) 0.0405(17) 0.0108(16) 0.0089(14) 0.0335(18)
C36 0.0414(16) 0.0468(17) 0.0425(16) 0.0052(13) 0.0077(13) 0.0224(14)
C37 0.0293(13) 0.0288(12) 0.0372(14) 0.0062(10) 0.0059(11) 0.0149(10)
C38 0.0368(15) 0.0344(14) 0.0427(16) 0.0055(12) -0.0007(12) 0.0109(12)
C39 0.0381(16) 0.0335(14) 0.0530(19) 0.0094(13) 0.0018(14) 0.0047(12)
C40 0.0362(16) 0.0453(17) 0.0514(18) 0.0202(14) 0.0095(13) 0.0143(13)
C41 0.0343(15) 0.0489(17) 0.0365(15) 0.0092(12) 0.0061(12) 0.0169(13)
C42 0.0276(13) 0.0347(13) 0.0388(14) 0.0039(11) 0.0056(11) 0.0146(11)
C43 0.0252(12) 0.0284(12) 0.0398(14) 0.0076(10) 0.0036(10) 0.0100(10)
C44 0.0295(13) 0.0319(13) 0.0420(15) 0.0087(11) 0.0073(11) 0.0130(11)
C45 0.0303(14) 0.0394(15) 0.0583(19) 0.0157(13) 0.0133(13) 0.0173(12)
C46 0.0260(14) 0.0488(17) 0.065(2) 0.0227(15) 0.0057(14) 0.0154(13)
C47 0.0347(16) 0.0499(18) 0.0451(17) 0.0117(14) -0.0047(13) 0.0127(14)
C48 0.0324(14) 0.0399(15) 0.0426(16) 0.0088(12) 0.0025(12) 0.0145(12)

loop_
_atom_type_symbol
_atom_type_description
_atom_type_scat_dispersion_real
_atom_type_scat_dispersion_imag
_atom_type_scat_source
C C 0.0033 0.0016 'International Tables Vol C Tables 4.2.6.8 and 6.1.1.4'
H H 0.0000 0.0000 'International Tables Vol C Tables 4.2.6.8 and 6.1.1.4'
N N 0.0061 0.0033 'International Tables Vol C Tables 4.2.6.8 and 6.1.1.4'
P P 0.1023 0.0942 'International Tables Vol C Tables 4.2.6.8 and 6.1.1.4'
Pd Pd -0.9988 1.0072 'International Tables Vol C Tables 4.2.6.8 and 6.1.1.4'
Cl Cl 0.1484 0.1585 'International Tables Vol C Tables 4.2.6.8 and 6.1.1.4'

loop_
_geom_angle_atom_site_label_1
_geom_angle_atom_site_label_2
_geom_angle_atom_site_label_3
_geom_angle
N1 Pd1 N2 71.51(8)
N1 Pd1 P2 103.28(7)
N2 Pd1 P2 172.95(6)
N1 Pd1 Cl1 173.66(6)
N2 Pd1 Cl1 102.18(6)
P2 Pd1 Cl1 83.06(4)
N1 Pd1 P1 36.60(6)
N2 Pd1 P1 36.86(6)
P2 Pd1 P1 136.81(3)
Cl1 Pd1 P1 137.46(3)
N1 P1 N2 97.45(11)
N1 P1 C7 111.32(12)
N2 P1 C7 114.10(12)
N1 P1 C1 113.11(12)
N2 P1 C1 111.85(11)
C7 P1 C1 108.77(13)
N1 P1 Pd1 48.68(8)
N2 P1 Pd1 51.87(8)
C7 P1 Pd1 140.03(9)
C1 P1 Pd1 111.09(9)
C13 N1 P1 125.37(18)
C13 N1 Pd1 139.87(17)
P1 N1 Pd1 94.72(10)
C6 C1 C2 118.7(3)
C6 C1 P1 116.0(2)
C2 C1 P1 124.9(2)
C43 P2 C31 104.74(13)
C43 P2 C37 99.74(12)
C31 P2 C37 109.24(13)
C43 P2 Pd1 119.09(9)
C31 P2 Pd1 110.96(9)
C37 P2 Pd1 112.18(9)
C22 N2 P1 121.44(17)
C22 N2 Pd1 135.22(15)
P1 N2 Pd1 91.27(10)
C3 C2 C1 120.0(3)
C3 C2 H2A 120.0
C1 C2 H2A 120.0
C4 C3 C2 120.7(3)
C4 C3 H3A 119.6
C2 C3 H3A 119.6
C3 C4 C5 119.7(3)
C3 C4 H4A 120.2
C5 C4 H4A 120.2
C6 C5 C4 120.0(3)
C6 C5 H5A 120.0
C4 C5 H5A 120.0
C5 C6 C1 120.9(3)
C5 C6 H6A 119.6
C1 C6 H6A 119.6
C8 C7 C12 119.5(2)
C8 C7 P1 116.7(2)
C12 C7 P1 123.6(2)
C7 C8 C9 120.2(3)
C7 C8 H8A 119.9
C9 C8 H8A 119.9
C10 C9 C8 119.8(3)
C10 C9 H9A 120.1
C8 C9 H9A 120.1
C11 C10 C9 120.4(3)
C11 C10 H10A 119.8
C9 C10 H10A 119.8
C10 C11 C12 120.1(3)
C10 C11 H11A 119.9
C12 C11 H11A 119.9
C11 C12 C7 120.1(3)
C11 C12 H12A 120.0
C7 C12 H12A 120.0
C18 C13 C14 118.6(2)
C18 C13 N1 120.2(2)
C14 C13 N1 121.2(2)
C13 C14 C15 120.3(3)
C13 C14 H14A 119.9
C15 C14 H14A 119.9
C16 C15 C14 121.6(3)
C16 C15 H15A 119.2
C14 C15 H15A 119.2
C15 C16 C17 117.7(2)
C15 C16 C19 121.4(2)
C17 C16 C19 120.9(3)
C18 C17 C16 121.1(3)
C18 C17 H17A 119.4
C16 C17 H17A 119.4
C13 C18 C17 120.7(2)
C13 C18 H18A 119.6
C17 C18 H18A 119.6
C20 C19 C16 111.8(2)
C20 C19 C21 110.8(3)
C16 C19 C21 111.4(2)
C20 C19 H19A 107.5
C16 C19 H19A 107.5
C21 C19 H19A 107.5
C19 C20 H20A 109.5
C19 C20 H20B 109.5
H20A C20 H20B 109.5
C19 C20 H20C 109.5
H20A C20 H20C 109.5
H20B C20 H20C 109.5
C19 C21 H21A 109.5
C19 C21 H21B 109.5
H21A C21 H21B 109.5
C19 C21 H21C 109.5
H21A C21 H21C 109.5
H21B C21 H21C 109.5
C23 C22 C27 116.5(2)
C23 C22 N2 119.6(2)
C27 C22 N2 123.9(2)
C24 C23 C22 120.9(2)
C24 C23 H23A 119.5
C22 C23 H23A 119.5
C23 C24 C25 122.3(2)
C23 C24 H24A 118.8
C25 C24 H24A 118.8
C26 C25 C24 116.7(2)
C26 C25 C28 121.8(2)
C24 C25 C28 121.4(2)
C27 C26 C25 121.4(2)
C27 C26 H26A 119.3
C25 C26 H26A 119.3
C26 C27 C22 121.9(2)
C26 C27 H27A 119.0
C22 C27 H27A 119.0
C29 C28 C30 109.9(3)
C29 C28 C25 110.9(3)
C30 C28 C25 113.3(2)
C29 C28 H28A 107.5
C30 C28 H28A 107.5
C25 C28 H28A 107.5
C28 C29 H29A 109.5
C28 C29 H29B 109.5
H29A C29 H29B 109.5
C28 C29 H29C 109.5
H29A C29 H29C 109.5
H29B C29 H29C 109.5
C28 C30 H30A 109.5
C28 C30 H30B 109.5
H30A C30 H30B 109.5
C28 C30 H30C 109.5
H30A C30 H30C 109.5
H30B C30 H30C 109.5
C32 C31 C36 119.7(3)
C32 C31 P2 123.5(2)
C36 C31 P2 116.7(2)
C31 C32 C33 119.6(3)
C31 C32 H32A 120.2
C33 C32 H32A 120.2
C34 C33 C32 120.5(3)
C34 C33 H33A 119.7
C32 C33 H33A 119.7
C33 C34 C35 119.9(3)
C33 C34 H34A 120.0
C35 C34 H34A 120.0
C34 C35 C36 120.0(3)
C34 C35 H35A 120.0
C36 C35 H35A 120.0
C35 C36 C31 120.2(3)
C35 C36 H36A 119.9
C31 C36 H36A 119.9
C42 C37 C38 119.0(3)
C42 C37 P2 121.2(2)
C38 C37 P2 119.5(2)
C39 C38 C37 120.0(3)
C39 C38 H38A 120.0
C37 C38 H38A 120.0
C40 C39 C38 120.6(3)
C40 C39 H39A 119.7
C38 C39 H39A 119.7
C39 C40 C41 119.6(3)
C39 C40 H40A 120.2
C41 C40 H40A 120.2
C42 C41 C40 120.4(3)
C42 C41 H41A 119.8
C40 C41 H41A 119.8
C41 C42 C37 120.4(3)
C41 C42 H42A 119.8
C37 C42 H42A 119.8
C48 C43 C44 119.1(3)
C48 C43 P2 123.1(2)
C44 C43 P2 117.6(2)
C45 C44 C43 120.3(3)
C45 C44 H44A 119.8
C43 C44 H44A 119.8
C46 C45 C44 120.0(3)
C46 C45 H45A 120.0
C44 C45 H45A 120.0
C47 C46 C45 120.3(3)
C47 C46 H46A 119.8
C45 C46 H46A 119.8
C46 C47 C48 120.4(3)
C46 C47 H47A 119.8
C48 C47 H47A 119.8
C43 C48 C47 119.8(3)
C43 C48 H48A 120.1
C47 C48 H48A 120.1

loop_
_geom_bond_atom_site_label_1
_geom_bond_atom_site_label_2
_geom_bond_distance
Pd1 N1 2.055(2)
Pd1 N2 2.146(2)
Pd1 P2 2.2393(9)
Pd1 Cl1 2.3093(8)
Pd1 P1 2.7272(11)
P1 N1 1.632(2)
P1 N2 1.636(2)
P1 C7 1.803(3)
P1 C1 1.813(3)
N1 C13 1.394(3)
C1 C6 1.395(4)
C1 C2 1.397(4)
P2 C43 1.815(3)
P2 C31 1.822(3)
P2 C37 1.824(3)
N2 C22 1.425(3)
C2 C3 1.386(4)
C2 H2A 0.9500
C3 C4 1.381(5)
C3 H3A 0.9500
C4 C5 1.384(5)
C4 H4A 0.9500
C5 C6 1.383(4)
C5 H5A 0.9500
C6 H6A 0.9500
C7 C8 1.390(4)
C7 C12 1.393(4)
C8 C9 1.391(4)
C8 H8A 0.9500
C9 C10 1.386(4)
C9 H9A 0.9500
C10 C11 1.376(4)
C10 H10A 0.9500
C11 C12 1.388(4)
C11 H11A 0.9500
C12 H12A 0.9500
C13 C18 1.389(4)
C13 C14 1.390(4)
C14 C15 1.397(4)
C14 H14A 0.9500
C15 C16 1.382(4)
C15 H15A 0.9500
C16 C17 1.395(4)
C16 C19 1.518(4)
C17 C18 1.391(4)
C17 H17A 0.9500
C18 H18A 0.9500
C19 C20 1.518(5)
C19 C21 1.532(4)
C19 H19A 1.0000
C20 H20A 0.9800
C20 H20B 0.9800
C20 H20C 0.9800
C21 H21A 0.9800
C21 H21B 0.9800
C21 H21C 0.9800
C22 C23 1.401(3)
C22 C27 1.404(4)
C23 C24 1.390(4)
C23 H23A 0.9500
C24 C25 1.394(4)
C24 H24A 0.9500
C25 C26 1.393(4)
C25 C28 1.526(4)
C26 C27 1.385(4)
C26 H26A 0.9500
C27 H27A 0.9500
C28 C29 1.518(5)
C28 C30 1.521(4)
C28 H28A 1.0000
C29 H29A 0.9800
C29 H29B 0.9800
C29 H29C 0.9800
C30 H30A 0.9800
C30 H30B 0.9800
C30 H30C 0.9800
C31 C32 1.387(4)
C31 C36 1.391(4)
C32 C33 1.394(5)
C32 H32A 0.9500
C33 C34 1.379(6)
C33 H33A 0.9500
C34 C35 1.384(5)
C34 H34A 0.9500
C35 C36 1.387(4)
C35 H35A 0.9500
C36 H36A 0.9500
C37 C42 1.391(4)
C37 C38 1.396(4)
C38 C39 1.386(4)
C38 H38A 0.9500
C39 C40 1.382(5)
C39 H39A 0.9500
C40 C41 1.382(4)
C40 H40A 0.9500
C41 C42 1.383(4)
C41 H41A 0.9500
C42 H42A 0.9500
C43 C48 1.388(4)
C43 C44 1.401(4)
C44 C45 1.385(4)
C44 H44A 0.9500
C45 C46 1.379(5)
C45 H45A 0.9500
C46 C47 1.374(5)
C46 H46A 0.9500
C47 C48 1.396(4)
C47 H47A 0.9500
C48 H48A 0.9500
